data_2100878
loop_
_publ_author_name
'Ebitani, M.'
'In, Y.'
'Ishida, T.'
'Sakaguchi, K.-i.'
'Flippen-Anderson, J. L.'
'Karle, I. L.'

_publ_section_title
;
 Structures of riboflavin tetraacetate and tetrabutyrate: molecular
 packing mode of riboflavin tetracarboxylate and its extensive stacking
 and hydrogen-bonding characteristics
;
_journal_issue 1
_journal_name_full 'Acta Crystallographica Section B'
_journal_page_first 136
_journal_page_last 144
_journal_paper_doi 10.1107/S0108768192007195
_journal_volume 49
_journal_year 1993
_chemical_formula_sum 'C33 H44 N4 O10'
_chemical_formula_weight 656.73
_space_group_IT_number 1
_space_group_name_Hall 'P 1'
_space_group_name_H-M_alt 'P 1'
_symmetry_cell_setting triclinic
_symmetry_space_group_name_Hall 'P 1'
_symmetry_space_group_name_H-M 'P 1'
_cell_angle_alpha 95.510(10)
_cell_angle_beta 92.170(10)
_cell_angle_gamma 83.590(10)
_cell_formula_units_Z 4
_cell_length_a 19.409(2)
_cell_length_b 15.332(2)
_cell_length_c 11.7840(10)
_cell_volume 3467.3(7)
_diffrn_radiation_type Cu
_diffrn_radiation_wavelength 1.5418
_exptl_absorpt_coefficient_mu 0.739
_exptl_crystal_density_diffrn 1.259
_exptl_crystal_density_meas 1.250
_exptl_crystal_F_000 1400
_cod_data_source_file as0605.cif
_cod_data_source_block as0605b
_cod_original_cell_volume 3465.1(6)
_cod_database_code 2100878

loop_
_space_group_symop_id
_space_group_symop_operation_xyz
1 x,y,z

loop_
_atom_site_label
_atom_site_fract_x
_atom_site_fract_y
_atom_site_fract_z
N(1) .9309(5) 1.0384(7) .6230(9)
C(2) .9577(7) .9930(10) .5260(10)
O(2) .9630(6) 1.0314(7) .4392(8)
N(3) .9781(5) .9041(8) .5248(9)
C(4) .9794(7) .8530(10) .6130(10)
O(4) 1.0051(5) .7772(6) .6062(7)
C(4a) .9464(6) .9008(8) .7170(10)
N(5) .9409(5) .8581(6) .8040(10)
C(5a) .9139(6) .9054(8) .9040(10)
C(6) .9059(7) .8575(9) .9960(10)
C(7) .8809(7) .9010(10) 1.0940(10)
C(7m) .8744(8) .8480(10) 1.1950(10)
C(8) .8642(7) .9920(10) 1.1060(10)
C(8m) .8394(8) 1.0430(10) 1.2130(10)
C(9) .8734(6) 1.0384(9) 1.0110(10)
C(9a) .8972(6) .9955(7) .9060(10)
N(10) .9041(5) 1.0398(6) .8123(8)
C(10a) .9284(6) .9954(8) .7120(10)
C(11) .8856(6) 1.1377(7) .8190(9)
C(12) .8105(6) 1.1641(7) .8040(10)
O(12) .7840(4) 1.1365(6) .6920(8)
C(12a) .7625(8) 1.0580(10) .6660(10)
O(12a) .7583(6) 1.0099(6) .7390(10)
C(12b) .7425(9) 1.0440(10) .5400(10)
C(12c) .6740(10) 1.097(2) .516(2)
C(12d) .652(2) 1.081(3) .391(2)
C(13) .7932(7) 1.2664(8) .8250(10)
O(13) .7328(4) 1.2894(5) .8896(7)
C(13a) .7397(8) 1.2825(9) 1.0040(10)
O(13a) .7975(7) 1.2540(7) 1.0439(8)
C(13b) .6736(7) 1.3179(9) 1.0660(10)
C(13c) .6820(10) 1.3070(10) 1.1928(9)
C(13d) .653(2) 1.223(2) 1.219(2)
C(14) .7811(7) 1.3112(8) .7190(10)
O(14) .8431(5) 1.2909(6) .6570(10)
C(14a) .8380(10) 1.2820(10) .544(2)
O(14a) .7804(8) 1.2925(9) .4910(10)
C(14b) .9074(8) 1.2520(10) .4910(10)
C(14c) .9070(10) 1.2750(10) .3680(10)
C(14d) .918(2) 1.371(2) .366(3)
C(15) .7642(7) 1.4111(8) .7350(10)
O(15) .8235(5) 1.4465(6) .7905(9)
C(15a) .8270(8) 1.5350(10) .787(2)
O(15a) .7776(6) 1.5784(6) .7420(10)
C(15b) .8919(8) 1.5670(10) .8450(10)
C(15c) .9318(9) 1.6120(10) .762(2)
C(15d) .9530(10) 1.548(2) .659(2)
N(1)B .5336(7) .6079(9) 1.1100(10)
C(2)B .5080(10) .5740(10) 1.200(2)
O(2)B .4985(7) .6169(8) 1.2940(10)
N(3)B .4917(6) .4877(9) 1.1950(10)
C(4)B .4953(8) .4270(10) 1.098(2)
O(4)B .4794(6) .3548(8) 1.0930(10)
C(4a)B .5241(7) .4650(10) 1.000(2)
N(5)B .5326(6) .4134(8) .9070(10)
C(5a)B .5589(7) .4480(10) .817(2)
C(6)B .5684(8) .3900(10) .713(2)
C(7)B .5891(7) .4230(10) .615(2)
C(7m)B .5987(9) .3640(10) .505(2)
C(8)B .6055(8) .5120(10) .623(2)
C(8m)B .6310(8) .5510(10) .5220(10)
C(9)B .5954(7) .5700(10) .726(2)
C(9a)B .5740(7) .5360(10) .825(2)
N(10)B .5646(6) .5886(7) .9250(10)
C(10a)B .5400(7) .5540(10) 1.017(2)
C(11)B .5794(7) .6831(9) .9320(10)
C(12)B .6546(8) .6905(9) .936(2)
O(12)B .6835(6) .6727(6) 1.0480(10)
C(12a)B .7100(10) .5880(10) 1.064(2)
O(12a)B .7096(6) .5302(7) .9880(10)
C(12b)B .729(2) .587(2) 1.191(2)
C(12c)B .8060(10) .565(4) 1.208(3)
C(12d)B .821(3) .482(6) 1.270(10)
C(13)B .6670(8) .7904(9) .926(2)
O(13)B .7268(5) .7890(6) .8550(10)
C(13a)B .7142(7) .7747(9) .7380(10)
O(13a)B .6598(6) .7544(7) .6970(10)
C(13b)B .7771(6) .7870(9) .6700(10)
C(13c)B .7701(8) .7480(10) .5480(10)
C(13d)B .8304(8) .7660(10) .4790(10)
C(14)B .6844(9) .8422(9) 1.040(2)
O(14)B .6230(5) .8438(6) 1.1090(10)
C(14a)B .6350(10) .8340(10) 1.227(2)
O(14a)B .6901(7) .8370(10) 1.2590(10)
C(14b)B .5664(7) .8240(10) 1.2800(10)
C(14c)B .5770(10) .8050(10) 1.4040(10)
C(14d)B .582(2) .890(2) 1.481(2)
C(15)B .6975(8) .9370(10) 1.018(2)
O(15)B .6405(6) .9738(8) .953(2)
C(15a)B .656(2) 1.061(3) .938(4)
O(15a)B .685(2) 1.0980(10) .984(3)
C(15b)B .584(2) 1.109(2) .919(3)
C(15c)B .552(2) 1.074(3) .805(3)
C(15d)B .486(2) 1.131(3) .778(3)
N(1)C .4070(6) .4419(7) .5790(10)
C(2)C .4271(7) .4823(9) .490(2)
O(2)C .4347(6) .4436(6) .3980(10)
N(3)C .4432(6) .5680(8) .5060(10)
C(4)C .4382(6) .6230(10) .608(2)
O(4)C .4547(5) .6976(7) .6160(10)
C(4a)C .4127(7) .5800(10) .704(2)
N(5)C .4072(6) .6237(7) .7970(10)
C(5a)C .3815(7) .5876(9) .8850(10)
C(6)C .3671(8) .6330(10) .993(2)
C(7)C .3375(9) .6000(10) 1.081(2)
C(7m)C .3246(9) .6580(10) 1.1890(10)
C(8)C .3246(9) .514(2) 1.067(2)
C(8m)C .2920(10) .4690(10) 1.1580(10)
C(9)C .3390(8) .4620(10) .969(2)
C(9a)C .3678(7) .4950(8) .8760(10)
N(10)C .3829(5) .4474(7) .7710(10)
C(10a)C .3995(7) .4875(9) .683(2)
C(11)C .3812(6) .3512(7) .7610(10)
C(12)C .3106(7) .3199(8) .7270(10)
O(12)C .3057(5) .2396(5) .7802(8)
C(12a)C .2659(7) .2434(8) .8730(10)
O(12a)C .2382(7) .3074(8) .9190(10)
C(12b)C .2653(9) .1510(7) .9090(10)
C(12c)C .2326(9) .1544(9) 1.0250(10)
C(12d)C .2450(10) .0650(10) 1.073(2)
C(13)C .3019(7) .3014(8) .6050(10)
O(13)C .2302(5) .2926(6) .5711(8)
C(13a)C .1920(10) .3600(10) .543(2)
O(13a)C .2020(9) .4340(10) .590(2)
C(13b)C .1202(7) .3470(10) .490(2)
C(13c)C .1260(10) .302(2) .370(2)
C(13d)C .172(2) .349(2) .300(2)
C(14)C .3425(7) .2180(9) .5530(10)
O(14)C .3643(6) .2283(6) .4412(9)
C(14a)C .4320(10) .2270(10) .4280(10)
O(14a)C .4756(6) .2163(8) .4990(10)
C(14b)C .4530(10) .2360(10) .307(2)
C(14c)C .4240(10) .167(2) .223(2)
C(14d)C .472(2) .0820(10) .214(3)
C(15)C .3045(8) .1350(8) .549(2)
O(15)C .3530(6) .0596(7) .5160(10)
C(15a)C .3440(10) -.0140(10) .552(2)
O(15a)C .2990(8) -.0157(8) .6180(10)
C(15b)C .3900(10) -.0950(10) .504(2)
C(15c)C .3900(10) -.101(2) .374(2)
C(15d)C .318(2) -.105(3) .323(2)
N(1)D 1.0735(5) .8596(7) 1.1141(9)
C(2)D 1.0523(8) .8970(10) 1.2210(10)
O(2)D 1.0449(5) .8478(7) 1.2965(7)
N(3)D 1.0362(6) .9848(9) 1.2450(10)
C(4)D 1.0403(8) 1.0470(10) 1.1690(10)
O(4)D 1.0232(7) 1.1261(7) 1.1964(9)
C(4a)D 1.0621(6) 1.0125(8) 1.0560(10)
N(5)D 1.0642(6) 1.0657(6) .9790(10)
C(5a)D 1.0841(6) 1.0299(8) .8730(10)
C(6)D 1.0890(7) 1.0887(9) .7900(10)
C(7)D 1.1082(7) 1.0570(10) .6810(10)
C(7m)D 1.1082(8) 1.1270(10) .5880(10)
C(8)D 1.1235(6) .9665(9) .6510(10)
C(8m)D 1.1449(8) .9300(10) .5340(10)
C(9)D 1.1201(6) .9089(8) .7350(10)
C(9a)D 1.0996(6) .9397(8) .8450(10)
N(10)D 1.0925(4) .8841(5) .9306(8)
C(10a)D 1.0770(6) .9183(8) 1.0410(10)
C(11)D 1.0950(6) .7848(7) .8970(10)
C(12)D 1.1675(5) .7390(7) .9240(10)
O(12)D 1.2191(4) .7735(5) .8628(7)
C(12a)D 1.2638(6) .8206(9) .9250(10)
O(12a)D 1.2608(7) .8393(8) 1.0220(10)
C(12b)D 1.3157(6) .8503(9) .8477(9)
C(12c)D 1.3762(7) .8840(10) .9180(10)
C(12d)D 1.4374(9) .889(2) .842(2)
C(13)D 1.1715(6) .6423(7) .8710(10)
O(13)D 1.1542(4) .6408(5) .7546(7)
C(13a)D 1.2054(7) .6178(9) .6808(8)
O(13a)D 1.2598(6) .5870(10) .7089(8)
C(13b)D 1.1770(5) .6310(10) .5609(9)
C(13c)D 1.2358(8) .6254(9) .4780(10)
C(13d)D 1.2757(9) .7060(10) .500(2)
C(14)D 1.1184(7) .5904(8) .9230(10)
O(14)D 1.1247(5) .6031(5) 1.0481(8)
C(14a)D 1.0651(8) .6296(9) 1.1080(10)
O(14a)D 1.0088(6) .6424(7) 1.0570(10)
C(14b)D 1.0867(6) .6390(10) 1.2340(10)
C(14c)D 1.0239(8) .6510(10) 1.3090(10)
C(14d)D .9980(10) .5640(10) 1.324(2)
C(15)D 1.1345(9) .4917(8) .884(2)
O(15)D 1.0786(8) .4496(7) .9250(10)
C(15a)D 1.0620(10) .3750(10) .869(2)
O(15b)D 1.0937(9) .3397(9) .7900(10)
C(15b)D .9980(10) .3350(10) .901(2)
C(15c)D .9790(10) .365(2) 1.023(2)
C(15d)D 1.039(2) .340(3) 1.105(2)

loop_
_geom_bond_atom_site_label_1
_geom_bond_atom_site_label_2
_geom_bond_distance
N(1) C(2) 1.37(2)
N(1) C(10a) 1.30(2)
C(2) O(2) 1.24(2)
C(2) N(3) 1.38(2)
N(3) C(4) 1.36(2)
C(4) O(4) 1.21(2)
C(4) C(4a) 1.50(2)
C(4a) N(5) 1.28(2)
C(4a) C(10a) 1.46(2)
N(5) C(5a) 1.41(2)
C(5a) C(6) 1.39(2)
C(5a) C(9a) 1.38(2)
C(6) C(7) 1.35(2)
C(7) C(7m) 1.53(2)
C(7) C(8) 1.39(2)
C(8) C(8m) 1.49(2)
C(8) C(9) 1.41(2)
C(9) C(9a) 1.41(2)
C(9a) N(10) 1.37(2)
N(10) C(10a) 1.38(2)
N(10) C(11) 1.500(10)
C(11) C(12) 1.48(2)
C(12) O(12) 1.440(10)
C(12) C(13) 1.56(2)
O(12) C(12a) 1.32(2)
C(12a) O(12a) 1.20(2)
C(12a) C(12b) 1.52(2)
C(12b) C(12c) 1.52(3)
C(12c) C(12d) 1.52(4)
C(13) O(13) 1.42(2)
C(13) C(14) 1.48(2)
O(13) C(13a) 1.36(2)
C(13a) O(13a) 1.25(2)
C(13a) C(13b) 1.52(2)
C(13b) C(13c) 1.52(2)
C(13c) C(13d) 1.52(4)
C(14) O(14) 1.42(2)
C(14) C(15) 1.52(2)
O(14) C(14a) 1.32(2)
C(14a) O(14a) 1.26(2)
C(14a) C(14b) 1.52(3)
C(14b) C(14c) 1.52(3)
C(14c) C(14d) 1.52(4)
C(15) O(15) 1.43(2)
O(15) C(15a) 1.37(2)
C(15a) O(15a) 1.24(2)
C(15a) C(15b) 1.52(2)
C(15b) C(15c) 1.52(2)
C(15c) C(15d) 1.52(3)
N(1)B C(2)B 1.36(3)
N(1)B C(10a)B 1.31(2)
C(2)B O(2)B 1.24(3)
C(2)B N(3)B 1.39(3)
N(3)B C(4)B 1.40(2)
C(4)B O(4)B 1.18(2)
C(4)B C(4a)B 1.49(2)
C(4a)B N(5)B 1.29(2)
C(4a)B C(10a)B 1.42(2)
N(5)B C(5a)B 1.37(2)
C(5a)B C(6)B 1.44(2)
C(5a)B C(9a)B 1.41(2)
C(6)B C(7)B 1.39(2)
C(7)B C(7m)B 1.51(2)
C(7)B C(8)B 1.43(2)
C(8)B C(8m)B 1.51(2)
C(8)B C(9)B 1.45(2)
C(9)B C(9a)B 1.42(2)
C(9a)B N(10)B 1.37(2)
N(10)B C(10a)B 1.37(2)
N(10)B C(11)B 1.50(2)
C(11)B C(12)B 1.48(2)
C(12)B O(12)B 1.45(2)
C(12)B C(13)B 1.59(2)
O(12)B C(12a)B 1.36(2)
C(12a)B O(12a)B 1.21(2)
C(12a)B C(12b)B 1.52(3)
C(12b)B C(12c)B 1.52(5)
C(12c)B C(12d)B 1.50(10)
C(13)B O(13)B 1.45(2)
C(13)B C(14)B 1.55(2)
O(13)B C(13a)B 1.40(2)
C(13a)B O(13a)B 1.21(2)
C(13a)B C(13b)B 1.52(2)
C(13b)B C(13c)B 1.52(2)
C(13c)B C(13d)B 1.52(2)
C(14)B O(14)B 1.46(2)
C(14)B C(15)B 1.55(2)
O(14)B C(14a)B 1.42(2)
C(14a)B O(14a)B 1.13(2)
C(14a)B C(14b)B 1.52(2)
C(14b)B C(14c)B 1.52(2)
C(14c)B C(14d)B 1.52(3)
C(15)B O(15)B 1.42(2)
O(15)B C(15a)B 1.42(5)
C(15a)B C(15b)B 1.52(5)
C(15b)B C(15c)B 1.52(5)
C(15c)B C(15d)B 1.52(6)
N(1)C C(2)C 1.36(2)
N(1)C C(10a)C 1.35(2)
C(2)C O(2)C 1.19(2)
C(2)C N(3)C 1.38(2)
N(3)C C(4)C 1.40(2)
C(4)C O(4)C 1.21(2)
C(4)C C(4a)C 1.50(2)
C(4a)C N(5)C 1.23(2)
C(4a)C C(10a)C 1.46(2)
N(5)C C(5a)C 1.36(2)
C(5a)C C(6)C 1.41(2)
C(5a)C C(9a)C 1.47(2)
C(6)C C(7)C 1.37(3)
C(7)C C(7m)C 1.50(3)
C(7)C C(8)C 1.36(3)
C(8)C C(8m)C 1.53(3)
C(8)C C(9)C 1.36(3)
C(9)C C(9a)C 1.41(2)
C(9a)C N(10)C 1.39(2)
N(10)C C(10a)C 133(2)
N(10)C C(11)C 1.47(2)
C(11)C C(12)C 1.53(2)
C(12)C O(12)C 1.45(2)
C(12)C C(13)C 1.44(2)
O(12)C C(12a)C 1.35(2)
C(12a)C O(12a)C 1.16(2)
C(12a)C C(12b)C 1.52(2)
C(12b)C C(12c)C 1.52(2)
C(12c)C C(12d)C 1.52(2)
C(13)C O(13)C 1.45(2)
C(13)C C(14)C 1.51(2)
O(13)C C(13a)C 1.27(2)
C(13a)C O(13a)C 1.25(3)
C(13a)C C(13b)C 1.52(3)
C(13b)C C(13c)C 1.52(3)
C(13c)C C(13d)C 1.52(4)
C(14)C O(14)C 1.43(2)
C(14)C C(15)C 1.54(2)
O(14)C C(14a)C 1.32(2)
C(14a)C O(14a)C 1.18(2)
C(14a)C C(14b)C 1.52(3)
C(14b)C C(14c)C 1.52(3)
C(14c)C C(14d)C 1.52(4)
C(15)C O(15)C 1.44(2)
O(15)C C(15a)C 1.27(2)
C(15a)C O(15a)C 1.20(2)
C(15a)C C(15b)C 1.52(3)
C(15b)C C(15c)C 1.52(4)
C(15c)C C(15d)C 1.52(5)
N(1)D C(2)D 1.39(2)
N(1)D C(10a)D 1.32(2)
C(2)D O(2)D 1.25(2)
C(2)D N(3)D 1.34(2)
N(3)D C(4)D 1.38(2)
C(4)D O(4)D 1.23(2)
C(4)D C(4a)D 1.45(2)
C(4a)D N(5)D 1.28(2)
C(4a)D C(10a)D 1.44(2)
N(5)D C(5a)D 1.36(2)
C(5a)D C(6)D 1.41(2)
C(5a)D C(9a)D 1.39(2)
C(6)D C(7)D 1.37(2)
C(7)D C(7m)D 1.60(2)
C(7)D C(8)D 1.41(2)
C(8)D C(8m)D 1.49(2)
C(8)D C(9)D 1.40(2)
C(9)D C(9a)D 1.39(2)
C(9a)D N(10)D 1.410(10)
N(10)D C(10a)D 1.380(10)
N(10)D C(11)D 1.530(10)
C(11)D C(12)D 1.54(2)
C(12)D O(12)D 1.450(10)
C(12)D C(13)D 1.55(2)
O(12)D C(12a)D 1.33(2)
C(12a)D O(12a)D 1.15(2)
C(12a)D C(12b)D 1.52(2)
C(12b)D C(12c)D 1.52(2)
C(12c)D C(12d)D 1.52(3)
C(13)D O(13)D 1.400(10)
C(13)D C(14)D 1.54(2)
O(13)D C(13a)D 1.340(10)
C(13a)D O(13a)D 1.16(2)
C(13a)D C(13b)D 1.52(2)
C(13b)D C(13c)D 1.52(2)
C(13c)D C(13d)D 1.52(2)
C(14)D O(14)D 1.47(2)
C(14)D C(15)D 1.54(2)
O(14)D C(14a)D 1.38(2)
C(14a)D O(14a)D 1.23(2)
C(14a)D C(14b)D 1.52(2)
C(14b)D C(14c)D 1.52(2)
C(14c)D C(14d)D 1.52(3)
C(15)D O(15)D 1.44(2)
O(15)D C(15a)D 1.32(2)
C(15a)D O(15b)D 1.19(3)
C(15a)D C(15b)D 1.52(3)
C(15b)D C(15c)D 1.52(3)
C(15c)D C(15d)D 1.52(4)
